data_7003071
loop_
_publ_author_name
'Zhou, Yongbo'
'Chen, Wanzhi'
'Wang, Daqi'

_publ_section_title
;
 Mononuclear, dinuclear, hexanuclear, and one-dimensional polymeric
 silver complexes having ligand-supported and unsupported argentophilic
 interactions stabilized by pincer-like 2,6-bis(5-pyrazolyl)pyridine
 ligands
;
_journal_issue 11
_journal_name_full 'Dalton Transactions'
_journal_page_first 1444
_journal_page_last 1453
_journal_paper_doi 10.1039/b710916d
_journal_year 2008
_chemical_formula_sum 'C23 H25 Ag N8 O4'
_chemical_formula_weight 585.38
_chemical_name_systematic
;
?
;
_space_group_IT_number 2
_symmetry_cell_setting triclinic
_symmetry_space_group_name_Hall '-P 1'
_symmetry_space_group_name_H-M 'P -1'
_atom_sites_solution_hydrogens geom
_atom_sites_solution_primary direct
_atom_sites_solution_secondary difmap
_audit_creation_method SHELXL-97
_cell_angle_alpha 78.493(5)
_cell_angle_beta 71.280(5)
_cell_angle_gamma 86.839(6)
_cell_formula_units_Z 2
_cell_length_a 10.038(4)
_cell_length_b 11.111(4)
_cell_length_c 12.541(4)
_cell_measurement_reflns_used 1699
_cell_measurement_temperature 298(2)
_cell_measurement_theta_max 20.577
_cell_measurement_theta_min 2.296
_cell_volume 1298.0(8)
_computing_cell_refinement 'Bruker SMART'
_computing_data_collection 'Bruker SMART'
_computing_data_reduction 'Bruker SAINT'
_computing_molecular_graphics 'Bruker SHELXTL'
_computing_publication_material 'Bruker SHELXTL'
_computing_structure_refinement 'SHELXL-97 (Sheldrick, 1997)'
_computing_structure_solution 'SHELXS-97 (Sheldrick, 1990)'
_diffrn_ambient_temperature 298(2)
_diffrn_measured_fraction_theta_full 0.988
_diffrn_measured_fraction_theta_max 0.988
_diffrn_measurement_device_type 'Bruker SMART CCD area-detector diffractometer'
_diffrn_measurement_method '\f and \w scans'
_diffrn_radiation_monochromator graphite
_diffrn_radiation_source 'fine-focus sealed tube'
_diffrn_radiation_type MoK\a
_diffrn_radiation_wavelength 0.71073
_diffrn_reflns_av_R_equivalents 0.0315
_diffrn_reflns_av_sigmaI/netI 0.0695
_diffrn_reflns_limit_h_max 11
_diffrn_reflns_limit_h_min -10
_diffrn_reflns_limit_k_max 13
_diffrn_reflns_limit_k_min -11
_diffrn_reflns_limit_l_max 14
_diffrn_reflns_limit_l_min -14
_diffrn_reflns_number 6827
_diffrn_reflns_theta_full 25.01
_diffrn_reflns_theta_max 25.01
_diffrn_reflns_theta_min 1.87
_exptl_absorpt_coefficient_mu 0.821
_exptl_absorpt_correction_T_max 0.7968
_exptl_absorpt_correction_T_min 0.7456
_exptl_absorpt_correction_type multi-scan
_exptl_absorpt_process_details sadabs
_exptl_crystal_colour colorless
_exptl_crystal_density_diffrn 1.498
_exptl_crystal_density_method 'not measured'
_exptl_crystal_description prism
_exptl_crystal_F_000 596
_exptl_crystal_size_max 0.38
_exptl_crystal_size_mid 0.32
_exptl_crystal_size_min 0.29
_refine_diff_density_max 0.605
_refine_diff_density_min -0.604
_refine_diff_density_rms 0.069
_refine_ls_extinction_method none
_refine_ls_goodness_of_fit_ref 1.012
_refine_ls_hydrogen_treatment constr
_refine_ls_matrix_type full
_refine_ls_number_parameters 325
_refine_ls_number_reflns 4510
_refine_ls_number_restraints 0
_refine_ls_restrained_S_all 1.012
_refine_ls_R_factor_all 0.1024
_refine_ls_R_factor_gt 0.0502
_refine_ls_shift/su_max 0.001
_refine_ls_shift/su_mean 0.000
_refine_ls_structure_factor_coef Fsqd
_refine_ls_weighting_details 'calc w=1/[\s^2^(Fo^2^)+(0.0574P)^2^+0.0000P] where P=(Fo^2^+2Fc^2^)/3'
_refine_ls_weighting_scheme calc
_refine_ls_wR_factor_gt 0.1115
_refine_ls_wR_factor_ref 0.1340
_reflns_number_gt 2423
_reflns_number_total 4510
_reflns_threshold_expression >2sigma(I)
_cod_data_source_file b710916d.txt
_cod_data_source_block complex_1
_cod_depositor_comments
;
The following automatic conversions were performed:
'_symmetry_cell_setting' value 'Triclinic' changed to 'triclinic'
according to '/home/saulius/struct/CIF-dictionaries/cif_core.dic'
dictionary named 'cif_core.dic' version 2.4.1 from 2010-06-29.

Automatic conversion script
Id: cif_fix_enum 1527 2010-12-29 10:47:43Z saulius 
;
_cod_original_sg_symbol_H-M P-1
_cod_database_code 7003071

loop_
_symmetry_equiv_pos_as_xyz
'x, y, z'
'-x, -y, -z'

loop_
_atom_site_label
_atom_site_type_symbol
_atom_site_fract_x
_atom_site_fract_y
_atom_site_fract_z
_atom_site_U_iso_or_equiv
_atom_site_adp_type
_atom_site_occupancy
_atom_site_symmetry_multiplicity
_atom_site_calc_flag
_atom_site_refinement_flags
_atom_site_disorder_assembly
_atom_site_disorder_group
Ag1 Ag 0.69936(5) 0.70041(4) 0.66833(3) 0.0896(3) Uani 1 1 d . . .
N1 N 0.7700(5) 0.7567(3) 0.4645(3) 0.0525(10) Uani 1 1 d . . .
N2 N 0.9463(5) 0.6473(4) 0.5816(3) 0.0628(11) Uani 1 1 d . . .
N3 N 1.0577(5) 0.5974(4) 0.6118(4) 0.0697(12) Uani 1 1 d . . .
H3 H 1.0538 0.5692 0.6817 0.084 Uiso 1 1 calc R . .
N4 N 0.5002(5) 0.8044(4) 0.5932(3) 0.0678(12) Uani 1 1 d . . .
N5 N 0.3634(5) 0.8373(4) 0.6274(4) 0.0710(13) Uani 1 1 d . . .
H5 H 0.3134 0.8307 0.6983 0.085 Uiso 1 1 calc R . .
N6 N 0.5745(5) 0.5325(4) 0.7889(3) 0.0674(12) Uani 1 1 d . . .
N7 N 0.7223(6) 0.8399(4) 0.7778(3) 0.0700(12) Uani 1 1 d . . .
N8 N 0.1682(6) 0.7560(5) 0.9212(5) 0.0880(15) Uani 1 1 d . . .
O1 O 0.1170(6) 0.7233(5) 1.0219(4) 0.144(2) Uani 1 1 d . . .
O2 O 0.2501(7) 0.8429(5) 0.8811(4) 0.1347(19) Uani 1 1 d . . .
O3 O 0.1475(6) 0.7053(5) 0.8524(5) 0.146(2) Uani 1 1 d . . .
O4 O 0.9995(6) 0.4936(4) 0.1504(4) 0.1330(18) Uani 1 1 d . . .
H24 H 1.0199 0.5602 0.1013 0.160 Uiso 1 1 d R . .
H25 H 0.9767 0.4427 0.1167 0.160 Uiso 1 1 d R . .
C1 C 0.6817(6) 0.8067(4) 0.4101(4) 0.0553(13) Uani 1 1 d . . .
C2 C 0.7212(7) 0.8385(5) 0.2913(4) 0.0771(17) Uani 1 1 d . . .
H2 H 0.6580 0.8751 0.2545 0.093 Uiso 1 1 calc R . .
C3 C 0.8575(8) 0.8139(6) 0.2297(5) 0.0890(19) Uani 1 1 d . . .
H3A H 0.8870 0.8326 0.1499 0.107 Uiso 1 1 calc R . .
C4 C 0.9479(6) 0.7627(5) 0.2853(4) 0.0747(16) Uani 1 1 d . . .
H4 H 1.0400 0.7459 0.2446 0.090 Uiso 1 1 calc R . .
C5 C 0.9010(6) 0.7354(4) 0.4047(4) 0.0584(14) Uani 1 1 d . . .
C6 C 0.9955(6) 0.6787(4) 0.4686(4) 0.0581(14) Uani 1 1 d . . .
C7 C 1.1384(6) 0.6472(5) 0.4294(5) 0.0700(16) Uani 1 1 d . . .
H7 H 1.1966 0.6596 0.3536 0.084 Uiso 1 1 calc R . .
C8 C 1.1747(7) 0.5958(5) 0.5230(5) 0.0680(16) Uani 1 1 d . . .
C9 C 1.3095(6) 0.5436(5) 0.5380(6) 0.0888(18) Uani 1 1 d . . .
H9A H 1.2960 0.5136 0.6181 0.133 Uiso 1 1 calc R . .
H9B H 1.3810 0.6065 0.5086 0.133 Uiso 1 1 calc R . .
H9C H 1.3380 0.4773 0.4970 0.133 Uiso 1 1 calc R . .
C10 C 0.5376(6) 0.8292(4) 0.4794(4) 0.0576(14) Uani 1 1 d . . .
C11 C 0.4243(6) 0.8761(5) 0.4448(5) 0.0667(15) Uani 1 1 d . . .
H11 H 0.4236 0.9000 0.3695 0.080 Uiso 1 1 calc R . .
C12 C 0.3141(6) 0.8805(5) 0.5415(5) 0.0670(15) Uani 1 1 d . . .
C13 C 0.1657(6) 0.9241(5) 0.5595(5) 0.0852(18) Uani 1 1 d . . .
H13A H 0.1157 0.9120 0.6402 0.128 Uiso 1 1 calc R . .
H13B H 0.1201 0.8782 0.5236 0.128 Uiso 1 1 calc R . .
H13C H 0.1664 1.0098 0.5262 0.128 Uiso 1 1 calc R . .
C14 C 0.6291(7) 0.4514(6) 0.8540(5) 0.0804(17) Uani 1 1 d . . .
H14 H 0.7219 0.4625 0.8499 0.096 Uiso 1 1 calc R . .
C15 C 0.5556(9) 0.3507(6) 0.9281(6) 0.102(2) Uani 1 1 d . . .
H15 H 0.5971 0.2952 0.9738 0.122 Uiso 1 1 calc R . .
C16 C 0.4214(10) 0.3352(7) 0.9323(7) 0.117(3) Uani 1 1 d . . .
H16 H 0.3692 0.2672 0.9800 0.140 Uiso 1 1 calc R . .
C17 C 0.3647(8) 0.4175(7) 0.8680(6) 0.110(2) Uani 1 1 d . . .
H17 H 0.2717 0.4086 0.8715 0.132 Uiso 1 1 calc R . .
C18 C 0.4424(8) 0.5141(6) 0.7975(5) 0.0847(18) Uani 1 1 d . . .
H18 H 0.4010 0.5707 0.7526 0.102 Uiso 1 1 calc R . .
C19 C 0.6225(8) 0.9197(6) 0.8093(5) 0.0887(18) Uani 1 1 d . . .
H19 H 0.5399 0.9155 0.7916 0.106 Uiso 1 1 calc R . .
C20 C 0.6354(10) 1.0089(6) 0.8671(6) 0.109(2) Uani 1 1 d . . .
H20 H 0.5644 1.0658 0.8862 0.131 Uiso 1 1 calc R . .
C21 C 0.7549(11) 1.0119(7) 0.8958(6) 0.112(3) Uani 1 1 d . . .
H21 H 0.7658 1.0705 0.9360 0.134 Uiso 1 1 calc R . .
C22 C 0.8567(8) 0.9303(8) 0.8659(6) 0.107(2) Uani 1 1 d . . .
H22 H 0.9385 0.9302 0.8855 0.128 Uiso 1 1 calc R . .
C23 C 0.8359(7) 0.8471(6) 0.8057(5) 0.0877(18) Uani 1 1 d . . .
H23 H 0.9076 0.7919 0.7830 0.105 Uiso 1 1 calc R . .

loop_
_atom_site_aniso_label
_atom_site_aniso_U_11
_atom_site_aniso_U_22
_atom_site_aniso_U_33
_atom_site_aniso_U_23
_atom_site_aniso_U_13
_atom_site_aniso_U_12
Ag1 0.1165(5) 0.0944(4) 0.0491(3) -0.0064(2) -0.0126(3) -0.0361(3)
N1 0.060(3) 0.051(2) 0.045(2) -0.0061(18) -0.013(2) -0.014(2)
N2 0.071(3) 0.066(3) 0.052(2) -0.007(2) -0.021(2) -0.011(2)
N3 0.084(4) 0.065(3) 0.063(3) -0.006(2) -0.029(3) -0.009(3)
N4 0.070(3) 0.077(3) 0.047(2) -0.007(2) -0.008(2) -0.006(3)
N5 0.074(4) 0.074(3) 0.054(3) -0.005(2) -0.007(3) -0.007(3)
N6 0.078(4) 0.070(3) 0.051(2) 0.001(2) -0.020(2) -0.016(3)
N7 0.077(4) 0.081(3) 0.053(2) -0.014(2) -0.020(3) -0.007(3)
N8 0.102(4) 0.090(4) 0.061(3) -0.007(3) -0.015(3) -0.009(3)
O1 0.172(5) 0.150(5) 0.069(3) 0.001(3) 0.008(3) -0.022(4)
O2 0.172(5) 0.123(4) 0.097(3) -0.017(3) -0.020(3) -0.045(4)
O3 0.160(5) 0.173(5) 0.114(4) -0.057(4) -0.032(4) -0.040(4)
O4 0.189(5) 0.135(4) 0.085(3) 0.003(3) -0.064(3) -0.039(4)
C1 0.065(4) 0.051(3) 0.046(3) -0.006(2) -0.011(3) -0.017(3)
C2 0.084(5) 0.098(4) 0.047(3) -0.009(3) -0.020(3) 0.002(4)
C3 0.097(5) 0.117(5) 0.040(3) 0.000(3) -0.012(4) -0.005(4)
C4 0.065(4) 0.101(4) 0.053(3) -0.017(3) -0.010(3) -0.005(3)
C5 0.071(4) 0.053(3) 0.049(3) -0.010(2) -0.013(3) -0.017(3)
C6 0.071(4) 0.052(3) 0.052(3) -0.014(2) -0.016(3) -0.017(3)
C7 0.074(5) 0.070(4) 0.065(3) -0.027(3) -0.010(3) -0.009(3)
C8 0.082(5) 0.052(3) 0.077(4) -0.025(3) -0.025(4) -0.013(3)
C9 0.081(5) 0.076(4) 0.116(5) -0.020(4) -0.039(4) -0.001(4)
C10 0.070(4) 0.047(3) 0.053(3) -0.003(2) -0.015(3) -0.019(3)
C11 0.070(4) 0.065(3) 0.060(3) -0.006(3) -0.015(3) -0.015(3)
C12 0.071(4) 0.048(3) 0.081(4) -0.012(3) -0.022(4) -0.011(3)
C13 0.079(5) 0.074(4) 0.103(4) -0.020(3) -0.027(4) -0.006(3)
C14 0.077(4) 0.079(4) 0.087(4) -0.015(4) -0.030(4) 0.002(4)
C15 0.141(7) 0.064(4) 0.102(5) 0.011(4) -0.059(5) 0.004(5)
C16 0.135(8) 0.092(6) 0.102(5) 0.017(4) -0.023(5) -0.041(5)
C17 0.088(5) 0.108(6) 0.119(6) 0.016(5) -0.029(5) -0.031(5)
C18 0.089(5) 0.084(4) 0.084(4) 0.004(3) -0.043(4) -0.013(4)
C19 0.107(6) 0.081(5) 0.083(4) -0.011(4) -0.041(4) 0.003(4)
C20 0.141(8) 0.088(5) 0.100(5) -0.034(4) -0.036(5) 0.029(5)
C21 0.155(8) 0.095(6) 0.099(5) -0.041(4) -0.043(6) -0.011(6)
C22 0.102(6) 0.121(6) 0.108(5) -0.033(5) -0.036(5) -0.031(5)
C23 0.073(5) 0.101(5) 0.088(4) -0.026(4) -0.015(4) -0.014(4)

loop_
_atom_type_symbol
_atom_type_description
_atom_type_scat_dispersion_real
_atom_type_scat_dispersion_imag
_atom_type_scat_source
C C 0.0033 0.0016 'International Tables Vol C Tables 4.2.6.8 and 6.1.1.4'
H H 0.0000 0.0000 'International Tables Vol C Tables 4.2.6.8 and 6.1.1.4'
N N 0.0061 0.0033 'International Tables Vol C Tables 4.2.6.8 and 6.1.1.4'
Ag Ag -0.8971 1.1015 'International Tables Vol C Tables 4.2.6.8 and 6.1.1.4'
O O 0.0106 0.0060 'International Tables Vol C Tables 4.2.6.8 and 6.1.1.4'

loop_
_geom_angle_atom_site_label_1
_geom_angle_atom_site_label_2
_geom_angle_atom_site_label_3
_geom_angle
_geom_angle_site_symmetry_1
_geom_angle_site_symmetry_3
_geom_angle_publ_flag
N6 Ag1 N7 108.76(15) . . ?
N6 Ag1 N1 130.21(14) . . ?
N7 Ag1 N1 120.34(13) . . ?
N6 Ag1 N2 110.77(16) . . ?
N7 Ag1 N2 101.28(17) . . ?
N1 Ag1 N2 68.81(15) . . ?
N6 Ag1 N4 98.12(17) . . ?
N7 Ag1 N4 99.95(17) . . ?
N1 Ag1 N4 67.07(15) . . ?
N2 Ag1 N4 135.88(14) . . ?
C1 N1 C5 119.5(4) . . ?
C1 N1 Ag1 121.8(3) . . ?
C5 N1 Ag1 118.7(3) . . ?
C6 N2 N3 104.2(4) . . ?
C6 N2 Ag1 115.2(4) . . ?
N3 N2 Ag1 140.6(3) . . ?
C8 N3 N2 113.9(5) . . ?
C8 N3 H3 123.1 . . ?
N2 N3 H3 123.1 . . ?
C10 N4 N5 104.2(4) . . ?
C10 N4 Ag1 112.6(4) . . ?
N5 N4 Ag1 143.0(3) . . ?
C12 N5 N4 113.6(4) . . ?
C12 N5 H5 123.2 . . ?
N4 N5 H5 123.2 . . ?
C14 N6 C18 116.7(5) . . ?
C14 N6 Ag1 122.1(4) . . ?
C18 N6 Ag1 121.2(4) . . ?
C23 N7 C19 117.0(6) . . ?
C23 N7 Ag1 122.2(5) . . ?
C19 N7 Ag1 120.7(5) . . ?
O1 N8 O3 123.3(7) . . ?
O1 N8 O2 121.5(7) . . ?
O3 N8 O2 115.2(6) . . ?
H24 O4 H25 105.8 . . ?
N1 C1 C2 122.3(5) . . ?
N1 C1 C10 117.8(4) . . ?
C2 C1 C10 119.9(5) . . ?
C3 C2 C1 117.7(5) . . ?
C3 C2 H2 121.1 . . ?
C1 C2 H2 121.1 . . ?
C4 C3 C2 120.0(5) . . ?
C4 C3 H3A 120.0 . . ?
C2 C3 H3A 120.0 . . ?
C3 C4 C5 118.8(5) . . ?
C3 C4 H4 120.6 . . ?
C5 C4 H4 120.6 . . ?
N1 C5 C4 121.6(5) . . ?
N1 C5 C6 117.7(4) . . ?
C4 C5 C6 120.6(5) . . ?
N2 C6 C7 109.9(5) . . ?
N2 C6 C5 119.5(5) . . ?
C7 C6 C5 130.6(5) . . ?
C8 C7 C6 106.9(5) . . ?
C8 C7 H7 126.6 . . ?
C6 C7 H7 126.6 . . ?
N3 C8 C7 105.2(5) . . ?
N3 C8 C9 122.2(6) . . ?
C7 C8 C9 132.6(6) . . ?
C8 C9 H9A 109.5 . . ?
C8 C9 H9B 109.5 . . ?
H9A C9 H9B 109.5 . . ?
C8 C9 H9C 109.5 . . ?
H9A C9 H9C 109.5 . . ?
H9B C9 H9C 109.5 . . ?
N4 C10 C11 109.9(5) . . ?
N4 C10 C1 120.5(5) . . ?
C11 C10 C1 129.6(5) . . ?
C12 C11 C10 107.1(5) . . ?
C12 C11 H11 126.4 . . ?
C10 C11 H11 126.4 . . ?
N5 C12 C11 105.2(5) . . ?
N5 C12 C13 122.7(5) . . ?
C11 C12 C13 132.1(6) . . ?
C12 C13 H13A 109.5 . . ?
C12 C13 H13B 109.5 . . ?
H13A C13 H13B 109.5 . . ?
C12 C13 H13C 109.5 . . ?
H13A C13 H13C 109.5 . . ?
H13B C13 H13C 109.5 . . ?
N6 C14 C15 123.1(6) . . ?
N6 C14 H14 118.4 . . ?
C15 C14 H14 118.4 . . ?
C16 C15 C14 117.8(7) . . ?
C16 C15 H15 121.1 . . ?
C14 C15 H15 121.1 . . ?
C17 C16 C15 119.5(7) . . ?
C17 C16 H16 120.3 . . ?
C15 C16 H16 120.3 . . ?
C16 C17 C18 119.7(7) . . ?
C16 C17 H17 120.2 . . ?
C18 C17 H17 120.2 . . ?
N6 C18 C17 123.2(6) . . ?
N6 C18 H18 118.4 . . ?
C17 C18 H18 118.4 . . ?
N7 C19 C20 122.7(7) . . ?
N7 C19 H19 118.6 . . ?
C20 C19 H19 118.6 . . ?
C21 C20 C19 118.2(7) . . ?
C21 C20 H20 120.9 . . ?
C19 C20 H20 120.9 . . ?
C22 C21 C20 119.9(7) . . ?
C22 C21 H21 120.0 . . ?
C20 C21 H21 120.0 . . ?
C21 C22 C23 117.6(8) . . ?
C21 C22 H22 121.2 . . ?
C23 C22 H22 121.2 . . ?
N7 C23 C22 124.5(7) . . ?
N7 C23 H23 117.7 . . ?
C22 C23 H23 117.8 . . ?

loop_
_geom_bond_atom_site_label_1
_geom_bond_atom_site_label_2
_geom_bond_distance
_geom_bond_site_symmetry_2
_geom_bond_publ_flag
Ag1 N6 2.292(4) . ?
Ag1 N7 2.330(5) . ?
Ag1 N1 2.382(4) . ?
Ag1 N2 2.457(5) . ?
Ag1 N4 2.595(5) . ?
N1 C1 1.319(6) . ?
N1 C5 1.323(6) . ?
N2 C6 1.322(6) . ?
N2 N3 1.350(6) . ?
N3 C8 1.336(6) . ?
N3 H3 0.8600 . ?
N4 C10 1.328(6) . ?
N4 N5 1.354(6) . ?
N5 C12 1.321(7) . ?
N5 H5 0.8600 . ?
N6 C14 1.311(7) . ?
N6 C18 1.319(7) . ?
N7 C23 1.307(7) . ?
N7 C19 1.316(7) . ?
N8 O1 1.188(6) . ?
N8 O3 1.195(6) . ?
N8 O2 1.221(6) . ?
O4 H24 0.8500 . ?
O4 H25 0.8503 . ?
C1 C2 1.389(7) . ?
C1 C10 1.467(7) . ?
C2 C3 1.381(8) . ?
C2 H2 0.9300 . ?
C3 C4 1.352(8) . ?
C3 H3A 0.9300 . ?
C4 C5 1.392(7) . ?
C4 H4 0.9300 . ?
C5 C6 1.469(7) . ?
C6 C7 1.408(7) . ?
C7 C8 1.349(7) . ?
C7 H7 0.9300 . ?
C8 C9 1.496(8) . ?
C9 H9A 0.9600 . ?
C9 H9B 0.9600 . ?
C9 H9C 0.9600 . ?
C10 C11 1.384(7) . ?
C11 C12 1.362(7) . ?
C11 H11 0.9300 . ?
C12 C13 1.501(7) . ?
C13 H13A 0.9600 . ?
C13 H13B 0.9600 . ?
C13 H13C 0.9600 . ?
C14 C15 1.377(8) . ?
C14 H14 0.9300 . ?
C15 C16 1.351(10) . ?
C15 H15 0.9300 . ?
C16 C17 1.324(10) . ?
C16 H16 0.9300 . ?
C17 C18 1.347(8) . ?
C17 H17 0.9300 . ?
C18 H18 0.9300 . ?
C19 C20 1.374(9) . ?
C19 H19 0.9300 . ?
C20 C21 1.362(10) . ?
C20 H20 0.9300 . ?
C21 C22 1.339(9) . ?
C21 H21 0.9300 . ?
C22 C23 1.367(9) . ?
C22 H22 0.9300 . ?
C23 H23 0.9300 . ?

loop_
_geom_torsion_atom_site_label_1
_geom_torsion_atom_site_label_2
_geom_torsion_atom_site_label_3
_geom_torsion_atom_site_label_4
_geom_torsion
_geom_torsion_site_symmetry_1
_geom_torsion_site_symmetry_2
_geom_torsion_site_symmetry_3
_geom_torsion_site_symmetry_4
_geom_torsion_publ_flag
N6 Ag1 N1 C1 78.5(4) . . . . ?
N7 Ag1 N1 C1 -90.7(4) . . . . ?
N2 Ag1 N1 C1 178.3(4) . . . . ?
N4 Ag1 N1 C1 -2.5(3) . . . . ?
N6 Ag1 N1 C5 -100.5(4) . . . . ?
N7 Ag1 N1 C5 90.2(4) . . . . ?
N2 Ag1 N1 C5 -0.7(3) . . . . ?
N4 Ag1 N1 C5 178.5(4) . . . . ?
N6 Ag1 N2 C6 128.3(3) . . . . ?
N7 Ag1 N2 C6 -116.5(3) . . . . ?
N1 Ag1 N2 C6 1.9(3) . . . . ?
N4 Ag1 N2 C6 0.8(4) . . . . ?
N6 Ag1 N2 N3 -54.8(5) . . . . ?
N7 Ag1 N2 N3 60.4(5) . . . . ?
N1 Ag1 N2 N3 178.8(5) . . . . ?
N4 Ag1 N2 N3 177.7(4) . . . . ?
C6 N2 N3 C8 -0.1(5) . . . . ?
Ag1 N2 N3 C8 -177.2(3) . . . . ?
N6 Ag1 N4 C10 -126.8(3) . . . . ?
N7 Ag1 N4 C10 122.4(3) . . . . ?
N1 Ag1 N4 C10 3.6(3) . . . . ?
N2 Ag1 N4 C10 4.6(4) . . . . ?
N6 Ag1 N4 N5 46.8(5) . . . . ?
N7 Ag1 N4 N5 -63.9(5) . . . . ?
N1 Ag1 N4 N5 177.2(6) . . . . ?
N2 Ag1 N4 N5 178.3(5) . . . . ?
C10 N4 N5 C12 0.3(6) . . . . ?
Ag1 N4 N5 C12 -173.7(4) . . . . ?
N7 Ag1 N6 C14 -73.0(4) . . . . ?
N1 Ag1 N6 C14 116.7(4) . . . . ?
N2 Ag1 N6 C14 37.4(4) . . . . ?
N4 Ag1 N6 C14 -176.5(4) . . . . ?
N7 Ag1 N6 C18 105.8(4) . . . . ?
N1 Ag1 N6 C18 -64.4(5) . . . . ?
N2 Ag1 N6 C18 -143.7(4) . . . . ?
N4 Ag1 N6 C18 2.3(4) . . . . ?
N6 Ag1 N7 C23 98.4(5) . . . . ?
N1 Ag1 N7 C23 -90.2(5) . . . . ?
N2 Ag1 N7 C23 -18.3(5) . . . . ?
N4 Ag1 N7 C23 -159.4(4) . . . . ?
N6 Ag1 N7 C19 -85.1(4) . . . . ?
N1 Ag1 N7 C19 86.3(4) . . . . ?
N2 Ag1 N7 C19 158.2(4) . . . . ?
N4 Ag1 N7 C19 17.1(4) . . . . ?
C5 N1 C1 C2 -0.1(7) . . . . ?
Ag1 N1 C1 C2 -179.2(4) . . . . ?
C5 N1 C1 C10 -179.8(4) . . . . ?
Ag1 N1 C1 C10 1.2(5) . . . . ?
N1 C1 C2 C3 1.2(8) . . . . ?
C10 C1 C2 C3 -179.1(5) . . . . ?
C1 C2 C3 C4 -1.2(9) . . . . ?
C2 C3 C4 C5 0.1(9) . . . . ?
C1 N1 C5 C4 -1.0(7) . . . . ?
Ag1 N1 C5 C4 178.1(4) . . . . ?
C1 N1 C5 C6 -179.5(4) . . . . ?
Ag1 N1 C5 C6 -0.4(5) . . . . ?
C3 C4 C5 N1 1.0(8) . . . . ?
C3 C4 C5 C6 179.5(5) . . . . ?
N3 N2 C6 C7 0.2(5) . . . . ?
Ag1 N2 C6 C7 178.1(3) . . . . ?
N3 N2 C6 C5 179.1(4) . . . . ?
Ag1 N2 C6 C5 -2.9(5) . . . . ?
N1 C5 C6 N2 2.3(6) . . . . ?
C4 C5 C6 N2 -176.2(5) . . . . ?
N1 C5 C6 C7 -179.0(5) . . . . ?
C4 C5 C6 C7 2.5(8) . . . . ?
N2 C6 C7 C8 -0.2(6) . . . . ?
C5 C6 C7 C8 -179.0(5) . . . . ?
N2 N3 C8 C7 0.0(6) . . . . ?
N2 N3 C8 C9 -179.6(4) . . . . ?
C6 C7 C8 N3 0.1(5) . . . . ?
C6 C7 C8 C9 179.7(5) . . . . ?
N5 N4 C10 C11 -0.4(5) . . . . ?
Ag1 N4 C10 C11 175.6(3) . . . . ?
N5 N4 C10 C1 179.4(4) . . . . ?
Ag1 N4 C10 C1 -4.6(5) . . . . ?
N1 C1 C10 N4 2.7(7) . . . . ?
C2 C1 C10 N4 -177.0(5) . . . . ?
N1 C1 C10 C11 -177.6(5) . . . . ?
C2 C1 C10 C11 2.8(8) . . . . ?
N4 C10 C11 C12 0.4(6) . . . . ?
C1 C10 C11 C12 -179.3(5) . . . . ?
N4 N5 C12 C11 0.0(6) . . . . ?
N4 N5 C12 C13 -179.2(4) . . . . ?
C10 C11 C12 N5 -0.3(6) . . . . ?
C10 C11 C12 C13 178.8(5) . . . . ?
C18 N6 C14 C15 0.3(8) . . . . ?
Ag1 N6 C14 C15 179.2(4) . . . . ?
N6 C14 C15 C16 0.7(10) . . . . ?
C14 C15 C16 C17 -1.5(12) . . . . ?
C15 C16 C17 C18 1.4(12) . . . . ?
C14 N6 C18 C17 -0.4(9) . . . . ?
Ag1 N6 C18 C17 -179.3(5) . . . . ?
C16 C17 C18 N6 -0.4(11) . . . . ?
C23 N7 C19 C20 1.1(8) . . . . ?
Ag1 N7 C19 C20 -175.5(5) . . . . ?
N7 C19 C20 C21 -2.0(10) . . . . ?
C19 C20 C21 C22 1.0(11) . . . . ?
C20 C21 C22 C23 0.8(11) . . . . ?
C19 N7 C23 C22 0.8(9) . . . . ?
Ag1 N7 C23 C22 177.4(5) . . . . ?
C21 C22 C23 N7 -1.8(11) . . . . ?
